data_4315061
loop_
_publ_author_name
'Hai-Ying Wang'
'Jun-Yan Cheng'
'Jian-Ping Ma'
'Yu-Bin Dong'
'Ru-Qi Huang'

_publ_section_title
;
 Synthesis and Characterization of New Coordination Polymers with Tunable
 Luminescent Properties Generated from Bent 1,2,4-Triazole-Bridged
 N,N'-Dioxides and Ln(III) Salts
;
_journal_name_full 'Inorganic Chemistry'
_journal_page_first 2416
_journal_page_last 2426
_journal_paper_doi 10.1021/ic902311g
_journal_volume 49
_journal_year 2010
_chemical_formula_sum 'C24 H28 Cl3 Er N12 O20'
_chemical_formula_weight 1078.19
_chemical_name_systematic
; 
 ? 
;
_space_group_IT_number 2
_symmetry_cell_setting triclinic
_symmetry_space_group_name_Hall '-P 1'
_symmetry_space_group_name_H-M 'P -1'
_atom_sites_solution_hydrogens geom
_atom_sites_solution_primary direct
_atom_sites_solution_secondary difmap
_audit_creation_method SHELXL-97
_cell_angle_alpha 91.881(2)
_cell_angle_beta 94.895(3)
_cell_angle_gamma 90.418(3)
_cell_formula_units_Z 2
_cell_length_a 9.2085(19)
_cell_length_b 11.783(2)
_cell_length_c 17.370(4)
_cell_measurement_reflns_used 3330
_cell_measurement_temperature 298(2)
_cell_measurement_theta_max 26.143
_cell_measurement_theta_min 2.355
_cell_volume 1876.7(7)
_computing_cell_refinement 'Bruker SMART'
_computing_data_collection 'Bruker SMART'
_computing_data_reduction 'Bruker SAINT'
_computing_molecular_graphics 'Bruker SHELXTL'
_computing_publication_material 'Bruker SHELXTL'
_computing_structure_refinement 'SHELXL-97 (Sheldrick, 1997)'
_computing_structure_solution 'SHELXS-97 (Sheldrick, 1990)'
_diffrn_ambient_temperature 298(2)
_diffrn_measured_fraction_theta_full 0.979
_diffrn_measured_fraction_theta_max 0.979
_diffrn_measurement_device_type 'CCD area detector'
_diffrn_measurement_method 'phi and omega scans'
_diffrn_radiation_monochromator graphite
_diffrn_radiation_source 'fine-focus sealed tube'
_diffrn_radiation_type MoK\a
_diffrn_radiation_wavelength 0.71073
_diffrn_reflns_av_R_equivalents 0.0320
_diffrn_reflns_av_sigmaI/netI 0.0709
_diffrn_reflns_limit_h_max 5
_diffrn_reflns_limit_h_min -11
_diffrn_reflns_limit_k_max 14
_diffrn_reflns_limit_k_min -14
_diffrn_reflns_limit_l_max 21
_diffrn_reflns_limit_l_min -19
_diffrn_reflns_number 9786
_diffrn_reflns_theta_full 25.50
_diffrn_reflns_theta_max 25.50
_diffrn_reflns_theta_min 1.18
_exptl_absorpt_coefficient_mu 2.548
_exptl_absorpt_correction_T_max 0.816
_exptl_absorpt_correction_T_min 0.638
_exptl_absorpt_correction_type multi-scan
_exptl_absorpt_process_details sadabs
_exptl_crystal_colour pink
_exptl_crystal_density_diffrn 1.908
_exptl_crystal_density_method 'not measured'
_exptl_crystal_description plan
_exptl_crystal_F_000 1070
_exptl_crystal_size_max 0.21
_exptl_crystal_size_mid 0.15
_exptl_crystal_size_min 0.08
_refine_diff_density_max 2.649
_refine_diff_density_min -0.830
_refine_diff_density_rms 0.153
_refine_ls_extinction_method none
_refine_ls_goodness_of_fit_ref 1.055
_refine_ls_hydrogen_treatment constr
_refine_ls_matrix_type full
_refine_ls_number_parameters 541
_refine_ls_number_reflns 6831
_refine_ls_number_restraints 0
_refine_ls_restrained_S_all 1.055
_refine_ls_R_factor_all 0.0700
_refine_ls_R_factor_gt 0.0564
_refine_ls_shift/su_max 0.001
_refine_ls_shift/su_mean 0.000
_refine_ls_structure_factor_coef Fsqd
_refine_ls_weighting_details 'calc w=1/[\s^2^(Fo^2^)+(0.0650P)^2^+6.6113P] where P=(Fo^2^+2Fc^2^)/3'
_refine_ls_weighting_scheme calc
_refine_ls_wR_factor_gt 0.1338
_refine_ls_wR_factor_ref 0.1407
_reflns_number_gt 5709
_reflns_number_total 6831
_reflns_threshold_expression >2sigma(I)
_cod_data_source_file ic902311g_si_001_10.cif
_cod_data_source_block 9
_cod_depositor_comments
;
The following automatic conversions were performed:

'_symmetry_cell_setting' value 'Triclinic' changed to 'triclinic'
according to the built-in table from CIF Core dictionary named
'cif_core.dic' version 2.4.1 from 2010-06-29.

Automatic conversion script
Id: cif_fix_values 1646 2011-03-28 12:23:43Z adriana 
;
_cod_database_code 4315061

loop_
_symmetry_equiv_pos_as_xyz
'x, y, z'
'-x, -y, -z'

loop_
_atom_site_label
_atom_site_type_symbol
_atom_site_fract_x
_atom_site_fract_y
_atom_site_fract_z
_atom_site_U_iso_or_equiv
_atom_site_adp_type
_atom_site_occupancy
_atom_site_symmetry_multiplicity
_atom_site_calc_flag
_atom_site_refinement_flags
_atom_site_disorder_assembly
_atom_site_disorder_group
C1 C 1.1671(9) -0.1157(7) 0.8302(5) 0.0404(19) Uani 1 1 d . . .
H1 H 1.1928 -0.1861 0.8100 0.048 Uiso 1 1 calc R . .
C2 C 1.2501(10) -0.0674(8) 0.8921(5) 0.048(2) Uani 1 1 d . . .
H2 H 1.3325 -0.1039 0.9134 0.057 Uiso 1 1 calc R . .
C3 C 1.2102(9) 0.0350(7) 0.9220(5) 0.042(2) Uani 1 1 d . . .
H3 H 1.2666 0.0691 0.9635 0.050 Uiso 1 1 calc R . .
C4 C 1.0859(9) 0.0889(6) 0.8911(4) 0.0344(17) Uani 1 1 d . . .
C5 C 1.0043(9) 0.0363(6) 0.8287(4) 0.0360(18) Uani 1 1 d . . .
H5 H 0.9191 0.0694 0.8079 0.043 Uiso 1 1 calc R . .
C6 C 1.0324(9) 0.1909(7) 0.9285(4) 0.0347(18) Uani 1 1 d . . .
C7 C 0.9126(9) 0.3460(6) 0.9528(4) 0.0342(18) Uani 1 1 d . . .
C8 C 0.8193(8) 0.4463(7) 0.9467(4) 0.0331(17) Uani 1 1 d . . .
C9 C 0.7640(10) 0.4909(7) 1.0129(4) 0.042(2) Uani 1 1 d . . .
H9 H 0.7886 0.4586 1.0604 0.051 Uiso 1 1 calc R . .
C10 C 0.6725(11) 0.5833(8) 1.0085(5) 0.049(2) Uani 1 1 d . . .
H10 H 0.6365 0.6141 1.0530 0.058 Uiso 1 1 calc R . .
C11 C 0.6344(9) 0.6300(7) 0.9371(5) 0.043(2) Uani 1 1 d . . .
H11 H 0.5722 0.6917 0.9332 0.051 Uiso 1 1 calc R . .
C12 C 0.7788(9) 0.4947(6) 0.8767(4) 0.0331(17) Uani 1 1 d . . .
H12 H 0.8135 0.4652 0.8315 0.040 Uiso 1 1 calc R . .
C13 C 0.3684(10) 0.8816(8) 0.6845(5) 0.046(2) Uani 1 1 d . . .
H13 H 0.3473 0.8148 0.7085 0.055 Uiso 1 1 calc R . .
C14 C 0.2698(10) 0.9241(9) 0.6289(6) 0.055(2) Uani 1 1 d . . .
H14 H 0.1828 0.8853 0.6146 0.066 Uiso 1 1 calc R . .
C15 C 0.3007(9) 1.0249(8) 0.5944(5) 0.044(2) Uani 1 1 d . . .
H15 H 0.2345 1.0547 0.5571 0.052 Uiso 1 1 calc R . .
C16 C 0.4310(8) 1.0803(7) 0.6161(4) 0.0337(17) Uani 1 1 d . . .
C17 C 0.5286(10) 1.0328(7) 0.6709(4) 0.0390(19) Uani 1 1 d . . .
H17 H 0.6181 1.0682 0.6847 0.047 Uiso 1 1 calc R . .
C18 C 0.4743(9) 1.1820(7) 0.5757(5) 0.0376(19) Uani 1 1 d . . .
C19 C 0.5869(9) 1.3355(7) 0.5465(4) 0.0341(17) Uani 1 1 d . . .
C20 C 0.6829(9) 1.4356(7) 0.5465(4) 0.0362(18) Uani 1 1 d . . .
C21 C 0.7198(11) 1.4748(8) 0.4773(5) 0.048(2) Uani 1 1 d . . .
H21 H 0.6803 1.4397 0.4314 0.058 Uiso 1 1 calc R . .
C22 C 0.8139(11) 1.5647(8) 0.4747(5) 0.050(2) Uani 1 1 d . . .
H22 H 0.8387 1.5900 0.4273 0.061 Uiso 1 1 calc R . .
C23 C 0.8721(10) 1.6178(8) 0.5425(5) 0.046(2) Uani 1 1 d . . .
H23 H 0.9365 1.6788 0.5418 0.055 Uiso 1 1 calc R . .
C24 C 0.7430(9) 1.4892(7) 0.6145(4) 0.0377(19) Uani 1 1 d . . .
H24 H 0.7214 1.4638 0.6624 0.045 Uiso 1 1 calc R . .
Cl1 Cl 0.5837(3) 0.1472(2) 0.88448(13) 0.0506(5) Uani 1 1 d . . .
Cl2 Cl 0.2916(3) 0.5083(3) 0.76436(17) 0.0723(8) Uani 1 1 d . . .
Cl3 Cl 0.9316(3) 0.1536(2) 0.60682(17) 0.0628(7) Uani 1 1 d . . .
H8B H 0.7078 0.8655 0.5858 0.075 Uiso 1 1 d R . .
H8A H 0.8293 0.9079 0.6228 0.075 Uiso 1 1 d R . .
H6B H 0.8445 0.8535 0.9127 0.075 Uiso 1 1 d R . .
H5B H 1.0269 0.6340 0.7978 0.075 Uiso 1 1 d R . .
H6A H 0.7211 0.9035 0.8797 0.075 Uiso 1 1 d R . .
H5A H 0.9973 0.6705 0.8713 0.075 Uiso 1 1 d R . .
H7A H 0.5293 0.6457 0.6983 0.075 Uiso 1 1 d R . .
H7B H 0.5319 0.6854 0.6145 0.075 Uiso 1 1 d R . .
H5C H 1.0256 0.3372 0.8010 0.075 Uiso 1 1 d R . .
H5D H 0.9088 0.2347 0.8014 0.075 Uiso 1 1 d R . .
H12A H 0.5070 1.3139 0.7079 0.075 Uiso 1 1 d R . .
H12B H 0.6704 1.2682 0.7060 0.075 Uiso 1 1 d R . .
Er1 Er 0.77395(4) 0.76557(3) 0.744954(18) 0.03065(13) Uani 1 1 d . . .
N1 N 0.6888(8) 0.5846(6) 0.8739(4) 0.0388(16) Uani 1 1 d . . .
N2 N 0.9596(8) 0.3032(6) 1.0190(4) 0.0398(16) Uani 1 1 d . . .
N3 N 1.0329(8) 0.2051(6) 1.0040(4) 0.0392(16) Uani 1 1 d . . .
N4 N 0.9608(7) 0.2786(5) 0.8939(3) 0.0316(14) Uani 1 1 d . . .
N5 N 0.9443(8) 0.3044(6) 0.8154(4) 0.0406(16) Uani 1 1 d . . .
N6 N 0.4945(8) 0.9363(5) 0.7041(4) 0.0393(16) Uani 1 1 d . . .
N7 N 1.0497(8) -0.0633(6) 0.7986(4) 0.0388(16) Uani 1 1 d . . .
N8 N 0.8331(8) 1.5788(6) 0.6095(4) 0.0390(16) Uani 1 1 d . . .
N9 N 0.5206(9) 1.2906(6) 0.4826(4) 0.0448(18) Uani 1 1 d . . .
N10 N 0.4504(8) 1.1929(6) 0.5010(4) 0.0430(17) Uani 1 1 d . . .
N11 N 0.5540(7) 1.2722(6) 0.6075(3) 0.0344(15) Uani 1 1 d . . .
N12 N 0.5906(9) 1.3035(6) 0.6857(4) 0.0470(18) Uani 1 1 d . . .
O1 O 0.8890(7) 1.6310(5) 0.6752(3) 0.0456(15) Uani 1 1 d . . .
O2 O 0.5910(7) 0.8947(5) 0.7579(3) 0.0489(15) Uani 1 1 d . . .
O3 O 0.9679(7) -0.1116(5) 0.7389(3) 0.0437(14) Uani 1 1 d . . .
O4 O 0.6528(7) 0.6305(5) 0.8060(3) 0.0418(14) Uani 1 1 d . . .
O5 O 0.9674(6) 0.6747(5) 0.8210(3) 0.0415(13) Uani 1 1 d . . .
O6 O 0.7828(7) 0.8533(5) 0.8696(3) 0.0444(14) Uani 1 1 d . . .
O7 O 0.5738(6) 0.6814(5) 0.6675(3) 0.0391(13) Uani 1 1 d . . .
O8 O 0.7656(7) 0.8535(5) 0.6223(3) 0.0480(15) Uani 1 1 d . . .
O9 O 0.1546(13) 0.4835(11) 0.7703(11) 0.174(6) Uani 1 1 d . . .
O10 O 0.3901(15) 0.4517(12) 0.8172(6) 0.150(5) Uani 1 1 d . . .
O11 O 0.2972(18) 0.6218(12) 0.7858(17) 0.279(13) Uani 1 1 d . . .
O12 O 0.3612(14) 0.5051(16) 0.7004(6) 0.172(7) Uani 1 1 d . . .
O13 O 0.4471(9) 0.1471(10) 0.8391(6) 0.115(4) Uani 1 1 d . . .
O14 O 0.6004(12) 0.0388(7) 0.9173(5) 0.092(3) Uani 1 1 d . . .
O15 O 0.5890(13) 0.2299(8) 0.9444(6) 0.117(4) Uani 1 1 d . . .
O16 O 0.6886(8) 0.1668(8) 0.8319(5) 0.088(3) Uani 1 1 d . . .
O17 O 0.8479(9) 0.1597(8) 0.6713(4) 0.083(2) Uani 1 1 d . . .
O18 O 0.9459(10) 0.0389(7) 0.5826(5) 0.082(2) Uani 1 1 d . . .
O19 O 1.0707(13) 0.1950(12) 0.6326(12) 0.216(9) Uani 1 1 d . . .
O20 O 0.8776(19) 0.2209(13) 0.5495(8) 0.185(7) Uani 1 1 d . . .

loop_
_atom_site_aniso_label
_atom_site_aniso_U_11
_atom_site_aniso_U_22
_atom_site_aniso_U_33
_atom_site_aniso_U_23
_atom_site_aniso_U_13
_atom_site_aniso_U_12
C1 0.037(4) 0.038(5) 0.049(5) 0.001(4) 0.012(4) 0.009(4)
C2 0.046(5) 0.050(5) 0.045(5) 0.002(4) -0.004(4) 0.009(4)
C3 0.042(5) 0.044(5) 0.038(5) -0.001(4) -0.005(4) 0.002(4)
C4 0.039(4) 0.030(4) 0.033(4) 0.000(3) -0.002(3) -0.005(3)
C5 0.044(5) 0.031(4) 0.032(4) 0.004(3) -0.005(4) -0.002(4)
C6 0.041(4) 0.033(4) 0.029(4) -0.001(3) -0.006(3) -0.008(4)
C7 0.043(5) 0.031(4) 0.026(4) 0.000(3) -0.008(3) -0.003(3)
C8 0.035(4) 0.037(4) 0.026(4) 0.006(3) -0.008(3) -0.006(3)
C9 0.056(5) 0.049(5) 0.020(4) 0.007(3) -0.002(4) 0.004(4)
C10 0.067(6) 0.047(5) 0.035(5) 0.004(4) 0.013(4) 0.005(5)
C11 0.046(5) 0.042(5) 0.041(5) 0.009(4) 0.009(4) 0.011(4)
C12 0.045(5) 0.028(4) 0.026(4) 0.005(3) 0.000(3) -0.006(3)
C13 0.043(5) 0.042(5) 0.056(6) 0.011(4) 0.014(4) 0.005(4)
C14 0.037(5) 0.060(6) 0.068(7) 0.009(5) 0.004(5) -0.007(4)
C15 0.034(4) 0.050(5) 0.047(5) 0.010(4) 0.001(4) 0.005(4)
C16 0.037(4) 0.036(4) 0.029(4) -0.001(3) 0.003(3) 0.009(3)
C17 0.048(5) 0.035(4) 0.034(4) 0.001(3) 0.000(4) 0.004(4)
C18 0.041(5) 0.036(4) 0.033(4) -0.004(3) -0.009(4) 0.004(4)
C19 0.042(5) 0.034(4) 0.026(4) 0.003(3) 0.000(3) 0.010(4)
C20 0.046(5) 0.035(4) 0.027(4) 0.002(3) -0.004(3) 0.014(4)
C21 0.061(6) 0.047(5) 0.034(5) -0.001(4) -0.004(4) -0.004(5)
C22 0.066(6) 0.054(6) 0.033(5) 0.007(4) 0.009(4) -0.003(5)
C23 0.053(5) 0.044(5) 0.041(5) -0.005(4) 0.008(4) -0.001(4)
C24 0.049(5) 0.035(4) 0.027(4) -0.004(3) -0.006(4) 0.006(4)
Cl1 0.0507(13) 0.0494(13) 0.0521(13) 0.0019(10) 0.0067(11) 0.0033(10)
Cl2 0.0679(18) 0.091(2) 0.0633(17) 0.0257(15) 0.0258(14) 0.0143(15)
Cl3 0.0583(15) 0.0537(15) 0.0804(18) 0.0145(13) 0.0233(13) 0.0140(12)
Er1 0.0455(2) 0.02598(19) 0.01902(18) 0.00162(12) -0.00641(13) 0.00220(14)
N1 0.050(4) 0.036(4) 0.030(4) 0.009(3) -0.003(3) -0.003(3)
N2 0.055(4) 0.040(4) 0.022(3) 0.002(3) -0.007(3) 0.005(3)
N3 0.049(4) 0.036(4) 0.029(4) -0.002(3) -0.010(3) 0.005(3)
N4 0.039(4) 0.031(3) 0.024(3) -0.002(3) -0.001(3) -0.002(3)
N5 0.056(4) 0.043(4) 0.024(3) 0.005(3) 0.003(3) 0.003(3)
N6 0.060(5) 0.028(3) 0.031(4) 0.004(3) 0.007(3) 0.012(3)
N7 0.052(4) 0.036(4) 0.029(3) -0.002(3) 0.003(3) -0.003(3)
N8 0.050(4) 0.038(4) 0.028(4) -0.007(3) -0.003(3) 0.011(3)
N9 0.065(5) 0.041(4) 0.026(3) 0.005(3) -0.014(3) -0.003(4)
N10 0.051(4) 0.044(4) 0.032(4) 0.007(3) -0.015(3) -0.001(3)
N11 0.041(4) 0.038(4) 0.024(3) -0.001(3) -0.002(3) 0.013(3)
N12 0.066(5) 0.051(4) 0.023(3) -0.004(3) 0.000(3) 0.004(4)
O1 0.057(4) 0.047(3) 0.030(3) -0.015(3) -0.013(3) 0.012(3)
O2 0.072(4) 0.042(3) 0.030(3) 0.003(3) -0.012(3) 0.021(3)
O3 0.066(4) 0.038(3) 0.025(3) -0.004(2) -0.007(3) -0.011(3)
O4 0.056(4) 0.042(3) 0.025(3) 0.011(2) -0.010(3) -0.002(3)
O5 0.051(3) 0.044(3) 0.028(3) -0.001(2) -0.006(2) 0.012(3)
O6 0.061(4) 0.045(3) 0.025(3) -0.001(2) -0.007(3) 0.015(3)
O7 0.046(3) 0.044(3) 0.025(3) 0.006(2) -0.008(2) -0.007(3)
O8 0.068(4) 0.045(3) 0.028(3) 0.010(3) -0.014(3) -0.013(3)
O9 0.086(8) 0.111(9) 0.33(2) 0.025(11) 0.066(10) -0.018(7)
O10 0.162(11) 0.207(14) 0.086(7) 0.072(8) 0.012(7) 0.061(10)
O11 0.152(14) 0.090(10) 0.62(4) 0.024(17) 0.14(2) 0.031(10)
O12 0.122(10) 0.33(2) 0.066(7) 0.040(9) 0.013(6) -0.020(12)
O13 0.057(5) 0.172(11) 0.116(8) 0.034(7) -0.009(5) -0.009(6)
O14 0.149(8) 0.070(5) 0.059(5) 0.004(4) 0.012(5) 0.039(5)
O15 0.174(11) 0.083(6) 0.093(7) -0.036(5) 0.022(7) 0.025(7)
O16 0.053(5) 0.127(8) 0.087(6) 0.011(5) 0.015(4) -0.016(5)
O17 0.076(5) 0.112(7) 0.061(5) -0.009(5) 0.014(4) 0.003(5)
O18 0.090(6) 0.067(5) 0.089(6) -0.007(4) 0.021(5) -0.011(5)
O19 0.077(8) 0.141(11) 0.43(3) -0.128(15) 0.074(12) -0.036(8)
O20 0.244(17) 0.191(14) 0.141(11) 0.094(11) 0.097(11) 0.106(13)

loop_
_atom_type_symbol
_atom_type_description
_atom_type_scat_dispersion_real
_atom_type_scat_dispersion_imag
_atom_type_scat_source
C C 0.0033 0.0016 'International Tables Vol C Tables 4.2.6.8 and 6.1.1.4'
H H 0.0000 0.0000 'International Tables Vol C Tables 4.2.6.8 and 6.1.1.4'
N N 0.0061 0.0033 'International Tables Vol C Tables 4.2.6.8 and 6.1.1.4'
O O 0.0106 0.0060 'International Tables Vol C Tables 4.2.6.8 and 6.1.1.4'
Cl Cl 0.1484 0.1585 'International Tables Vol C Tables 4.2.6.8 and 6.1.1.4'
Er Er -0.2586 4.9576 'International Tables Vol C Tables 4.2.6.8 and 6.1.1.4'

loop_
_geom_angle_atom_site_label_1
_geom_angle_atom_site_label_2
_geom_angle_atom_site_label_3
_geom_angle
_geom_angle_site_symmetry_1
_geom_angle_site_symmetry_3
_geom_angle_publ_flag
N7 C1 C2 120.9(8) . . ?
N7 C1 H1 119.5 . . ?
C2 C1 H1 119.5 . . ?
C3 C2 C1 119.0(8) . . ?
C3 C2 H2 120.5 . . ?
C1 C2 H2 120.5 . . ?
C2 C3 C4 120.6(8) . . ?
C2 C3 H3 119.7 . . ?
C4 C3 H3 119.7 . . ?
C5 C4 C3 118.4(7) . . ?
C5 C4 C6 120.4(7) . . ?
C3 C4 C6 120.8(7) . . ?
N7 C5 C4 119.6(8) . . ?
N7 C5 H5 120.2 . . ?
C4 C5 H5 120.2 . . ?
N3 C6 N4 109.1(7) . . ?
N3 C6 C4 123.3(7) . . ?
N4 C6 C4 127.2(7) . . ?
N2 C7 N4 108.4(7) . . ?
N2 C7 C8 123.3(7) . . ?
N4 C7 C8 128.2(7) . . ?
C12 C8 C9 118.8(8) . . ?
C12 C8 C7 122.4(7) . . ?
C9 C8 C7 118.7(7) . . ?
C10 C9 C8 120.0(8) . . ?
C10 C9 H9 120.0 . . ?
C8 C9 H9 120.0 . . ?
C9 C10 C11 119.6(8) . . ?
C9 C10 H10 120.2 . . ?
C11 C10 H10 120.2 . . ?
N1 C11 C10 119.1(8) . . ?
N1 C11 H11 120.5 . . ?
C10 C11 H11 120.5 . . ?
N1 C12 C8 120.1(7) . . ?
N1 C12 H12 120.0 . . ?
C8 C12 H12 120.0 . . ?
N6 C13 C14 120.1(8) . . ?
N6 C13 H13 120.0 . . ?
C14 C13 H13 120.0 . . ?
C13 C14 C15 119.7(9) . . ?
C13 C14 H14 120.1 . . ?
C15 C14 H14 120.1 . . ?
C16 C15 C14 119.1(8) . . ?
C16 C15 H15 120.5 . . ?
C14 C15 H15 120.5 . . ?
C15 C16 C17 119.1(8) . . ?
C15 C16 C18 120.8(7) . . ?
C17 C16 C18 119.7(7) . . ?
N6 C17 C16 120.3(8) . . ?
N6 C17 H17 119.8 . . ?
C16 C17 H17 119.8 . . ?
N10 C18 N11 109.9(7) . . ?
N10 C18 C16 123.4(7) . . ?
N11 C18 C16 126.5(7) . . ?
N9 C19 N11 108.9(7) . . ?
N9 C19 C20 122.2(7) . . ?
N11 C19 C20 128.8(7) . . ?
C21 C20 C24 118.6(8) . . ?
C21 C20 C19 119.0(7) . . ?
C24 C20 C19 122.3(7) . . ?
C22 C21 C20 121.0(8) . . ?
C22 C21 H21 119.5 . . ?
C20 C21 H21 119.5 . . ?
C21 C22 C23 119.9(8) . . ?
C21 C22 H22 120.1 . . ?
C23 C22 H22 120.1 . . ?
N8 C23 C22 118.1(8) . . ?
N8 C23 H23 120.9 . . ?
C22 C23 H23 120.9 . . ?
N8 C24 C20 118.6(7) . . ?
N8 C24 H24 120.7 . . ?
C20 C24 H24 120.7 . . ?
O15 Cl1 O16 112.3(6) . . ?
O15 Cl1 O14 108.6(6) . . ?
O16 Cl1 O14 111.6(6) . . ?
O15 Cl1 O13 111.6(7) . . ?
O16 Cl1 O13 105.0(6) . . ?
O14 Cl1 O13 107.6(7) . . ?
O9 Cl2 O12 127.1(10) . . ?
O9 Cl2 O11 101.7(9) . . ?
O12 Cl2 O11 102.8(12) . . ?
O9 Cl2 O10 114.1(9) . . ?
O12 Cl2 O10 102.1(8) . . ?
O11 Cl2 O10 107.2(13) . . ?
O20 Cl3 O19 107.5(12) . . ?
O20 Cl3 O18 113.5(8) . . ?
O19 Cl3 O18 107.6(7) . . ?
O20 Cl3 O17 111.9(7) . . ?
O19 Cl3 O17 106.5(9) . . ?
O18 Cl3 O17 109.5(5) . . ?
O4 Er1 O1 91.8(2) . 1_545 ?
O4 Er1 O2 91.9(2) . . ?
O1 Er1 O2 151.7(2) 1_545 . ?
O4 Er1 O3 151.3(2) . 1_565 ?
O1 Er1 O3 90.2(2) 1_545 1_565 ?
O2 Er1 O3 99.6(2) . 1_565 ?
O4 Er1 O6 80.9(2) . . ?
O1 Er1 O6 141.3(2) 1_545 . ?
O2 Er1 O6 66.91(19) . . ?
O3 Er1 O6 79.7(2) 1_565 . ?
O4 Er1 O7 66.24(18) . . ?
O1 Er1 O7 78.8(2) 1_545 . ?
O2 Er1 O7 77.1(2) . . ?
O3 Er1 O7 141.88(18) 1_565 . ?
O6 Er1 O7 129.9(2) . . ?
O4 Er1 O8 139.66(19) . . ?
O1 Er1 O8 79.9(2) 1_545 . ?
O2 Er1 O8 79.2(2) . . ?
O3 Er1 O8 68.72(19) 1_565 . ?
O6 Er1 O8 128.5(2) . . ?
O7 Er1 O8 73.42(18) . . ?
O4 Er1 O5 77.3(2) . . ?
O1 Er1 O5 67.50(18) 1_545 . ?
O2 Er1 O5 140.51(19) . . ?
O3 Er1 O5 77.1(2) 1_565 . ?
O6 Er1 O5 73.86(19) . . ?
O7 Er1 O5 128.92(19) . . ?
O8 Er1 O5 132.1(2) . . ?
O4 N1 C11 118.6(7) . . ?
O4 N1 C12 118.9(7) . . ?
C11 N1 C12 122.5(7) . . ?
C7 N2 N3 108.3(6) . . ?
C6 N3 N2 107.9(6) . . ?
C6 N4 C7 106.1(6) . . ?
C6 N4 N5 129.2(6) . . ?
C7 N4 N5 124.6(6) . . ?
N4 N5 H5C 110.9 . . ?
N4 N5 H5D 92.6 . . ?
H5C N5 H5D 127.4 . . ?
C13 N6 C17 121.6(8) . . ?
C13 N6 O2 120.2(7) . . ?
C17 N6 O2 118.2(7) . . ?
C1 N7 O3 120.7(7) . . ?
C1 N7 C5 121.4(7) . . ?
O3 N7 C5 117.8(7) . . ?
O1 N8 C23 118.0(7) . . ?
O1 N8 C24 118.3(7) . . ?
C23 N8 C24 123.7(7) . . ?
C19 N9 N10 108.1(6) . . ?
C18 N10 N9 107.3(6) . . ?
C18 N11 C19 105.5(6) . . ?
C18 N11 N12 129.9(7) . . ?
C19 N11 N12 124.4(7) . . ?
N11 N12 H12A 107.4 . . ?
N11 N12 H12B 112.9 . . ?
H12A N12 H12B 126.6 . . ?
N8 O1 Er1 125.5(5) . 1_565 ?
N6 O2 Er1 129.8(4) . . ?
N7 O3 Er1 126.9(4) . 1_545 ?
N1 O4 Er1 128.9(5) . . ?
Er1 O5 H5B 118.4 . . ?
Er1 O5 H5A 136.8 . . ?
H5B O5 H5A 104.8 . . ?
Er1 O6 H6B 135.9 . . ?
Er1 O6 H6A 120.1 . . ?
H6B O6 H6A 103.6 . . ?
Er1 O7 H7A 104.2 . . ?
Er1 O7 H7B 136.8 . . ?
H7A O7 H7B 118.7 . . ?
Er1 O8 H8B 139.5 . . ?
Er1 O8 H8A 111.2 . . ?
H8B O8 H8A 104.8 . . ?

loop_
_geom_bond_atom_site_label_1
_geom_bond_atom_site_label_2
_geom_bond_distance
_geom_bond_site_symmetry_2
_geom_bond_publ_flag
C1 N7 1.335(11) . ?
C1 C2 1.370(12) . ?
C1 H1 0.9300 . ?
C2 C3 1.363(12) . ?
C2 H2 0.9300 . ?
C3 C4 1.389(11) . ?
C3 H3 0.9300 . ?
C4 C5 1.389(10) . ?
C4 C6 1.457(11) . ?
C5 N7 1.353(10) . ?
C5 H5 0.9300 . ?
C6 N3 1.316(10) . ?
C6 N4 1.359(10) . ?
C7 N2 1.311(10) . ?
C7 N4 1.380(10) . ?
C7 C8 1.467(11) . ?
C8 C12 1.383(10) . ?
C8 C9 1.387(11) . ?
C9 C10 1.382(13) . ?
C9 H9 0.9300 . ?
C10 C11 1.393(12) . ?
C10 H10 0.9300 . ?
C11 N1 1.342(11) . ?
C11 H11 0.9300 . ?
C12 N1 1.349(10) . ?
C12 H12 0.9300 . ?
C13 N6 1.337(11) . ?
C13 C14 1.378(13) . ?
C13 H13 0.9300 . ?
C14 C15 1.387(13) . ?
C14 H14 0.9300 . ?
C15 C16 1.380(11) . ?
C15 H15 0.9300 . ?
C16 C17 1.387(11) . ?
C16 C18 1.477(11) . ?
C17 N6 1.338(10) . ?
C17 H17 0.9300 . ?
C18 N10 1.309(10) . ?
C18 N11 1.362(10) . ?
C19 N9 1.314(10) . ?
C19 N11 1.369(10) . ?
C19 C20 1.468(12) . ?
C20 C21 1.371(12) . ?
C20 C24 1.391(10) . ?
C21 C22 1.368(13) . ?
C21 H21 0.9300 . ?
C22 C23 1.381(12) . ?
C22 H22 0.9300 . ?
C23 N8 1.341(11) . ?
C23 H23 0.9300 . ?
C24 N8 1.348(11) . ?
C24 H24 0.9300 . ?
Cl1 O15 1.400(9) . ?
Cl1 O16 1.407(8) . ?
Cl1 O14 1.419(8) . ?
Cl1 O13 1.427(9) . ?
Cl2 O9 1.307(11) . ?
Cl2 O12 1.328(11) . ?
Cl2 O11 1.375(16) . ?
Cl2 O10 1.420(11) . ?
Cl3 O20 1.356(13) . ?
Cl3 O19 1.399(12) . ?
Cl3 O18 1.413(8) . ?
Cl3 O17 1.413(8) . ?
Er1 O4 2.278(5) . ?
Er1 O1 2.285(6) 1_545 ?
Er1 O2 2.299(6) . ?
Er1 O3 2.302(6) 1_565 ?
Er1 O6 2.363(5) . ?
Er1 O7 2.377(5) . ?
Er1 O8 2.395(5) . ?
Er1 O5 2.405(5) . ?
N1 O4 1.330(8) . ?
N2 N3 1.371(10) . ?
N4 N5 1.402(9) . ?
N5 H5C 0.8981 . ?
N5 H5D 0.8996 . ?
N6 O2 1.342(9) . ?
N7 O3 1.337(8) . ?
N8 O1 1.339(8) . ?
N9 N10 1.376(10) . ?
N11 N12 1.408(9) . ?
N12 H12A 0.8976 . ?
N12 H12B 0.8979 . ?
O1 Er1 2.285(6) 1_565 ?
O3 Er1 2.302(6) 1_545 ?
O5 H5B 0.8510 . ?
O5 H5A 0.8961 . ?
O6 H6B 0.9002 . ?
O6 H6A 0.8472 . ?
O7 H7A 0.8247 . ?
O7 H7B 0.9713 . ?
O8 H8B 0.8092 . ?
O8 H8A 0.8650 . ?

loop_
_geom_hbond_atom_site_label_D
_geom_hbond_atom_site_label_H
_geom_hbond_atom_site_label_A
_geom_hbond_distance_DH
_geom_hbond_distance_HA
_geom_hbond_distance_DA
_geom_hbond_angle_DHA
_geom_hbond_site_symmetry_A
O8 H8B N10 0.81 2.10 2.832(8) 150.4 2_676
O6 H6B N3 0.90 1.91 2.767(8) 158.6 2_767
O5 H5B O9 0.85 2.20 3.002(14) 158.0 1_655
O5 H5B O11 0.85 2.52 3.210(16) 139.0 1_655
O5 H5B Cl2 0.85 2.95 3.767(6) 161.4 1_655
O6 H6A O14 0.85 2.07 2.908(10) 169.8 1_565
O5 H5A N2 0.90 1.93 2.806(8) 166.2 2_767
O5 H5A N3 0.90 2.61 3.310(8) 135.5 2_767
O7 H7A O12 0.82 2.26 2.947(15) 140.6 .
O7 H7B N9 0.97 1.75 2.710(8) 170.5 2_676
O7 H7B N10 0.97 2.52 3.315(8) 139.2 2_676
N5 H5C O9 0.90 2.19 3.021(13) 153.2 1_655
N5 H5D O16 0.90 2.28 2.888(11) 124.3 .
N5 H5D O17 0.90 2.42 3.046(10) 127.1 .
N12 H12A O12 0.90 2.63 3.209(19) 122.8 1_565
N12 H12A O10 0.90 2.75 3.490(15) 140.3 1_565
N12 H12B O17 0.90 2.20 2.946(12) 140.7 1_565
N12 H12B O16 0.90 2.52 3.124(12) 125.1 1_565
O8 H8A O18 0.87 2.05 2.871(10) 158.7 1_565

loop_
_geom_torsion_atom_site_label_1
_geom_torsion_atom_site_label_2
_geom_torsion_atom_site_label_3
_geom_torsion_atom_site_label_4
_geom_torsion
_geom_torsion_site_symmetry_1
_geom_torsion_site_symmetry_2
_geom_torsion_site_symmetry_3
_geom_torsion_site_symmetry_4
_geom_torsion_publ_flag
N7 C1 C2 C3 0.9(13) . . . . ?
C1 C2 C3 C4 1.0(14) . . . . ?
C2 C3 C4 C5 -0.5(13) . . . . ?
C2 C3 C4 C6 172.3(8) . . . . ?
C3 C4 C5 N7 -1.9(12) . . . . ?
C6 C4 C5 N7 -174.7(7) . . . . ?
C5 C4 C6 N3 133.1(8) . . . . ?
C3 C4 C6 N3 -39.5(12) . . . . ?
C5 C4 C6 N4 -38.8(12) . . . . ?
C3 C4 C6 N4 148.7(8) . . . . ?
N2 C7 C8 C12 175.6(8) . . . . ?
N4 C7 C8 C12 -7.3(12) . . . . ?
N2 C7 C8 C9 -7.6(12) . . . . ?
N4 C7 C8 C9 169.5(8) . . . . ?
C12 C8 C9 C10 -1.2(13) . . . . ?
C7 C8 C9 C10 -178.1(8) . . . . ?
C8 C9 C10 C11 1.0(14) . . . . ?
C9 C10 C11 N1 -0.6(14) . . . . ?
C9 C8 C12 N1 1.0(11) . . . . ?
C7 C8 C12 N1 177.8(7) . . . . ?
N6 C13 C14 C15 -1.2(14) . . . . ?
C13 C14 C15 C16 0.5(14) . . . . ?
C14 C15 C16 C17 1.1(12) . . . . ?
C14 C15 C16 C18 174.3(8) . . . . ?
C15 C16 C17 N6 -2.2(12) . . . . ?
C18 C16 C17 N6 -175.5(7) . . . . ?
C15 C16 C18 N10 -38.7(12) . . . . ?
C17 C16 C18 N10 134.5(9) . . . . ?
C15 C16 C18 N11 147.5(8) . . . . ?
C17 C16 C18 N11 -39.3(12) . . . . ?
N9 C19 C20 C21 -8.6(12) . . . . ?
N11 C19 C20 C21 169.1(8) . . . . ?
N9 C19 C20 C24 174.2(8) . . . . ?
N11 C19 C20 C24 -8.0(13) . . . . ?
C24 C20 C21 C22 0.1(14) . . . . ?
C19 C20 C21 C22 -177.1(8) . . . . ?
C20 C21 C22 C23 -0.5(15) . . . . ?
C21 C22 C23 N8 -0.2(14) . . . . ?
C21 C20 C24 N8 1.1(12) . . . . ?
C19 C20 C24 N8 178.3(7) . . . . ?
C10 C11 N1 O4 -179.4(7) . . . . ?
C10 C11 N1 C12 0.4(13) . . . . ?
C8 C12 N1 O4 179.2(7) . . . . ?
C8 C12 N1 C11 -0.6(12) . . . . ?
N4 C7 N2 N3 -2.7(9) . . . . ?
C8 C7 N2 N3 174.9(7) . . . . ?
N4 C6 N3 N2 0.4(9) . . . . ?
C4 C6 N3 N2 -172.8(7) . . . . ?
C7 N2 N3 C6 1.5(9) . . . . ?
N3 C6 N4 C7 -2.0(9) . . . . ?
C4 C6 N4 C7 170.8(7) . . . . ?
N3 C6 N4 N5 173.9(7) . . . . ?
C4 C6 N4 N5 -13.3(13) . . . . ?
N2 C7 N4 C6 2.9(9) . . . . ?
C8 C7 N4 C6 -174.6(8) . . . . ?
N2 C7 N4 N5 -173.2(7) . . . . ?
C8 C7 N4 N5 9.3(12) . . . . ?
C14 C13 N6 C17 0.1(13) . . . . ?
C14 C13 N6 O2 -179.7(8) . . . . ?
C16 C17 N6 C13 1.6(12) . . . . ?
C16 C17 N6 O2 -178.7(7) . . . . ?
C2 C1 N7 O3 -179.0(8) . . . . ?
C2 C1 N7 C5 -3.4(12) . . . . ?
C4 C5 N7 C1 3.9(12) . . . . ?
C4 C5 N7 O3 179.6(7) . . . . ?
C22 C23 N8 O1 -179.6(8) . . . . ?
C22 C23 N8 C24 1.6(13) . . . . ?
C20 C24 N8 O1 179.1(7) . . . . ?
C20 C24 N8 C23 -2.0(12) . . . . ?
N11 C19 N9 N10 -3.6(9) . . . . ?
C20 C19 N9 N10 174.6(7) . . . . ?
N11 C18 N10 N9 2.2(10) . . . . ?
C16 C18 N10 N9 -172.6(8) . . . . ?
C19 N9 N10 C18 0.9(10) . . . . ?
N10 C18 N11 C19 -4.3(9) . . . . ?
C16 C18 N11 C19 170.3(8) . . . . ?
N10 C18 N11 N12 171.7(8) . . . . ?
C16 C18 N11 N12 -13.8(14) . . . . ?
N9 C19 N11 C18 4.8(9) . . . . ?
C20 C19 N11 C18 -173.2(8) . . . . ?
N9 C19 N11 N12 -171.4(7) . . . . ?
C20 C19 N11 N12 10.6(13) . . . . ?
C23 N8 O1 Er1 98.6(8) . . . 1_565 ?
C24 N8 O1 Er1 -82.5(8) . . . 1_565 ?
C13 N6 O2 Er1 87.5(9) . . . . ?
C17 N6 O2 Er1 -92.3(8) . . . . ?
O4 Er1 O2 N6 -109.8(7) . . . . ?
O1 Er1 O2 N6 -12.4(10) 1_545 . . . ?
O3 Er1 O2 N6 96.5(7) 1_565 . . . ?
O6 Er1 O2 N6 170.9(7) . . . . ?
O7 Er1 O2 N6 -44.7(6) . . . . ?
O8 Er1 O2 N6 30.5(6) . . . . ?
O5 Er1 O2 N6 177.8(5) . . . . ?
C1 N7 O3 Er1 88.1(8) . . . 1_545 ?
C5 N7 O3 Er1 -87.7(8) . . . 1_545 ?
C11 N1 O4 Er1 93.9(8) . . . . ?
C12 N1 O4 Er1 -85.9(8) . . . . ?
O1 Er1 O4 N1 94.4(6) 1_545 . . . ?
O2 Er1 O4 N1 -113.6(6) . . . . ?
O3 Er1 O4 N1 0.7(9) 1_565 . . . ?
O6 Er1 O4 N1 -47.4(6) . . . . ?
O7 Er1 O4 N1 171.3(7) . . . . ?
O8 Er1 O4 N1 170.9(5) . . . . ?
O5 Er1 O4 N1 28.0(6) . . . . ?
